data_7236911
loop_
_publ_author_name
'Gao, Wei'
'Huang, Hong'
'Zhou, Ai-Mei'
'Wei, Han'
'Liu, Jie-Ping'
'Zhang, Xiu-Mei'

_publ_section_title
;
 Three 3D LnIII-MOFs based on a nitro-functionalized
 biphenyltricarboxylate ligand: syntheses, structures, and magnetic
 properties
;
_journal_issue 2
_journal_name_full CrystEngComm
_journal_page_first 267
_journal_page_last 274
_journal_paper_doi 10.1039/C9CE01245A
_journal_volume 22
_journal_year 2020
_chemical_formula_sum 'C60 H60 N4 O50 Pr4'
_chemical_formula_weight 2200.76
_space_group_crystal_system trigonal
_space_group_IT_number 147
_space_group_name_Hall '-P 3'
_space_group_name_H-M_alt 'P -3'
_atom_sites_solution_hydrogens geom
_audit_creation_method SHELXL-2016/6
_audit_update_record
;
2019-10-18 deposited with the CCDC.	2019-11-21 downloaded from the CCDC.
;
_cell_angle_alpha 90
_cell_angle_beta 90
_cell_angle_gamma 120
_cell_formula_units_Z 3
_cell_length_a 23.2883(16)
_cell_length_b 23.2883(16)
_cell_length_c 14.1304(11)
_cell_measurement_reflns_used 9974
_cell_measurement_temperature 298(2)
_cell_measurement_theta_max 25.79
_cell_measurement_theta_min 2.27
_cell_volume 6636.8(8)
_computing_cell_refinement 'Bruker SMART'
_computing_data_collection 'Bruker SMART'
_computing_data_reduction 'Bruker SAINT'
_computing_molecular_graphics 'Bruker SHELXTL'
_computing_publication_material 'Bruker SHELXTL'
_computing_structure_refinement 'SHELXL-2016/6 (Sheldrick, 2016)'
_computing_structure_solution 'Bruker SHELXTL'
_diffrn_ambient_temperature 298(2)
_diffrn_measured_fraction_theta_full 0.999
_diffrn_measured_fraction_theta_max 0.999
_diffrn_measurement_device_type 'CCD area detector'
_diffrn_measurement_method 'phi and omega scans'
_diffrn_radiation_type MoK\a
_diffrn_radiation_wavelength 0.71073
_diffrn_reflns_av_R_equivalents 0.0642
_diffrn_reflns_av_unetI/netI 0.0432
_diffrn_reflns_Laue_measured_fraction_full 0.999
_diffrn_reflns_Laue_measured_fraction_max 0.999
_diffrn_reflns_limit_h_max 27
_diffrn_reflns_limit_h_min -27
_diffrn_reflns_limit_k_max 27
_diffrn_reflns_limit_k_min -27
_diffrn_reflns_limit_l_max 16
_diffrn_reflns_limit_l_min -16
_diffrn_reflns_number 47456
_diffrn_reflns_point_group_measured_fraction_full 0.999
_diffrn_reflns_point_group_measured_fraction_max 0.999
_diffrn_reflns_theta_full 24.997
_diffrn_reflns_theta_max 24.997
_diffrn_reflns_theta_min 1.441
_diffrn_source 'fine-focus sealed tube'
_exptl_absorpt_coefficient_mu 2.262
_exptl_absorpt_correction_T_max 0.7455
_exptl_absorpt_correction_T_min 0.5473
_exptl_absorpt_correction_type multi-scan
_exptl_absorpt_process_details SADABS
_exptl_crystal_colour green
_exptl_crystal_density_diffrn 1.652
_exptl_crystal_density_method 'not measured'
_exptl_crystal_description block
_exptl_crystal_F_000 3252
_exptl_crystal_size_max 0.100
_exptl_crystal_size_mid 0.100
_exptl_crystal_size_min 0.080
_refine_diff_density_max 0.985
_refine_diff_density_min -0.709
_refine_diff_density_rms 0.103
_refine_ls_extinction_method none
_refine_ls_goodness_of_fit_ref 1.021
_refine_ls_hydrogen_treatment constr
_refine_ls_matrix_type full
_refine_ls_number_parameters 487
_refine_ls_number_reflns 7812
_refine_ls_number_restraints 462
_refine_ls_restrained_S_all 1.006
_refine_ls_R_factor_all 0.0489
_refine_ls_R_factor_gt 0.0369
_refine_ls_shift/su_max 0.002
_refine_ls_shift/su_mean 0.000
_refine_ls_structure_factor_coef Fsqd
_refine_ls_weighting_details 'w=1/[\s^2^(Fo^2^)+(0.0424P)^2^+11.2010P] where P=(Fo^2^+2Fc^2^)/3'
_refine_ls_weighting_scheme calc
_refine_ls_wR_factor_gt 0.0888
_refine_ls_wR_factor_ref 0.0923
_reflns_Friedel_coverage 0.000
_reflns_number_gt 6265
_reflns_number_total 7812
_reflns_threshold_expression 'I > 2\s(I)'
_cod_data_source_file c9ce01245a2.cif
_cod_data_source_block s
_cod_depositor_comments
;Adding full bibliography for 7236911--7236913.cif.

 Adding full bibliography for 7236911--7236913.cif.
;
_cod_original_cell_volume 6636.8(10)
_cod_database_code 7236911
_shelx_shelxl_version_number 2016/6
_shelx_space_group_comment
;
The symmetry employed for this shelxl refinement is uniquely defined
by the following loop, which should always be used as a source of
symmetry information in preference to the above space-group names.
They are only intended as comments.
;
_shelx_estimated_absorpt_t_min 0.805
_shelx_estimated_absorpt_t_max 0.840

loop_
_space_group_symop_operation_xyz
'x, y, z'
'-y, x-y, z'
'-x+y, -x, z'
'-x, -y, -z'
'y, -x+y, -z'
'x-y, x, -z'

loop_
_atom_site_label
_atom_site_type_symbol
_atom_site_fract_x
_atom_site_fract_y
_atom_site_fract_z
_atom_site_U_iso_or_equiv
_atom_site_adp_type
_atom_site_occupancy
_atom_site_site_symmetry_order
_atom_site_calc_flag
_atom_site_refinement_flags_posn
_atom_site_refinement_flags_adp
Pr1 Pr -0.09671(2) 0.37660(2) 0.47668(2) 0.02885(9) Uani 1 1 d . U
Pr2 Pr -0.15339(2) 0.21548(2) 0.31610(2) 0.03100(9) Uani 1 1 d . U
O1 O -0.0206(2) 0.45285(18) 0.3644(3) 0.0513(11) Uani 1 1 d . U
O2 O 0.0431(2) 0.55858(19) 0.3878(3) 0.0583(12) Uani 1 1 d . U
O3 O 0.1350(2) 0.6961(2) -0.2005(3) 0.0485(10) Uani 1 1 d . U
O4 O 0.15975(17) 0.66192(18) -0.3313(2) 0.0378(9) Uani 1 1 d . U
O5 O 0.1935(2) 0.4648(2) -0.3183(3) 0.0516(11) Uani 1 1 d . U
O6 O 0.1635(2) 0.4048(2) -0.1888(3) 0.0580(12) Uani 1 1 d . U
O7 O 0.0126(3) 0.3545(2) 0.0645(3) 0.0724(15) Uani 1 1 d . U
O8 O -0.0022(2) 0.4096(2) -0.0445(3) 0.0614(12) Uani 1 1 d . U
O9 O 0.01206(18) 0.3766(2) 0.4858(2) 0.0457(10) Uani 1 1 d . U
O10 O -0.04939(16) 0.31522(17) 0.3676(2) 0.0351(8) Uani 1 1 d . U
O11 O 0.24322(17) 0.41560(19) 0.5217(2) 0.0381(9) Uani 1 1 d . U
O12 O 0.29337(19) 0.4097(2) 0.3946(3) 0.0579(12) Uani 1 1 d . U
O13 O 0.1056(3) 0.1834(2) -0.1647(4) 0.095(2) Uani 1 1 d . U
O14 O 0.1860(2) 0.2856(2) -0.2018(3) 0.0524(11) Uani 1 1 d . U
O15 O 0.1902(3) 0.4536(2) 0.1254(4) 0.0783(15) Uani 1 1 d . U
O16 O 0.2704(3) 0.4480(3) 0.0659(5) 0.116(2) Uani 1 1 d . U
O17 O -0.2227(3) 0.0953(2) 0.3468(4) 0.0812(15) Uani 1 1 d . U
H17A H -0.215712 0.065192 0.312602 0.097 Uiso 1 1 calc R U
H17B H -0.255801 0.080094 0.392626 0.097 Uiso 1 1 calc R U
O18 O -0.0913(3) 0.1767(2) 0.4198(3) 0.0774(15) Uani 1 1 d . U
H18A H -0.064874 0.161622 0.392480 0.093 Uiso 1 1 calc R U
H18C H -0.094741 0.177450 0.485256 0.093 Uiso 1 1 calc R U
O19 O -0.1132(2) 0.4780(2) 0.4740(3) 0.0663(13) Uani 1 1 d . U
H19A H -0.095483 0.509441 0.522044 0.080 Uiso 1 1 calc R U
H19B H -0.136903 0.483185 0.425005 0.080 Uiso 1 1 calc R U
O20 O -0.2060(2) 0.3473(2) 0.5484(4) 0.0822(17) Uani 1 1 d . U
H20A H -0.207717 0.363988 0.607481 0.099 Uiso 1 1 calc R U
H20C H -0.245093 0.319673 0.516018 0.099 Uiso 1 1 calc R U
N1 N 0.0188(2) 0.4054(2) 0.0325(3) 0.0425(11) Uani 1 1 d . U
N2 N 0.2134(3) 0.4240(3) 0.0872(4) 0.0624(15) Uani 1 1 d . U
C1 C 0.0242(3) 0.5076(2) 0.3391(3) 0.0332(12) Uani 1 1 d . U
C2 C 0.0530(2) 0.5141(2) 0.2423(3) 0.0319(11) Uani 1 1 d . U
C3 C 0.1018(3) 0.5742(3) 0.2078(4) 0.0390(13) Uani 1 1 d . U
H3A H 0.119845 0.611262 0.246959 0.047 Uiso 1 1 calc R U
C4 C 0.1245(3) 0.5804(3) 0.1153(3) 0.0399(13) Uani 1 1 d . U
H4A H 0.157376 0.621505 0.093517 0.048 Uiso 1 1 calc R U
C5 C 0.0991(3) 0.5263(3) 0.0550(3) 0.0321(11) Uani 1 1 d . U
C6 C 0.0514(2) 0.4654(2) 0.0936(3) 0.0290(11) Uani 1 1 d . U
C7 C 0.0293(2) 0.4584(2) 0.1845(3) 0.0304(11) Uani 1 1 d . U
H7A H -0.001291 0.416749 0.207736 0.036 Uiso 1 1 calc R U
C8 C 0.1214(3) 0.5361(3) -0.0468(3) 0.0325(11) Uani 1 1 d . U
C9 C 0.1265(3) 0.5904(3) -0.0960(3) 0.0329(12) Uani 1 1 d . U
H9A H 0.117506 0.620345 -0.065194 0.040 Uiso 1 1 calc R U
C10 C 0.1450(2) 0.6001(3) -0.1912(3) 0.0322(11) Uani 1 1 d . U
C11 C 0.1596(3) 0.5562(3) -0.2358(3) 0.0368(12) Uani 1 1 d . U
H11A H 0.171702 0.562204 -0.299315 0.044 Uiso 1 1 calc R U
C12 C 0.1565(3) 0.5029(3) -0.1866(4) 0.0371(12) Uani 1 1 d . U
C13 C 0.1372(3) 0.4929(3) -0.0923(4) 0.0401(13) Uani 1 1 d . U
H13A H 0.134954 0.457207 -0.059457 0.048 Uiso 1 1 calc R U
C14 C 0.1715(3) 0.4543(3) -0.2332(4) 0.0433(14) Uani 1 1 d . U
C15 C 0.1466(2) 0.6563(3) -0.2429(4) 0.0354(12) Uani 1 1 d . U
C16 C 0.0060(2) 0.3451(3) 0.4092(4) 0.0351(12) Uani 1 1 d . U
C17 C 0.0655(2) 0.3470(2) 0.3665(3) 0.0306(11) Uani 1 1 d . U
C18 C 0.0638(3) 0.3262(3) 0.2737(3) 0.0372(12) Uani 1 1 d . U
H18B H 0.024448 0.308065 0.239592 0.045 Uiso 1 1 calc R U
C19 C 0.1213(3) 0.3324(3) 0.2313(3) 0.0375(13) Uani 1 1 d . U
C20 C 0.1778(3) 0.3559(3) 0.2856(4) 0.0426(14) Uani 1 1 d . U
H20B H 0.215479 0.358326 0.258933 0.051 Uiso 1 1 calc R U
C21 C 0.1805(2) 0.3763(3) 0.3797(3) 0.0343(12) Uani 1 1 d . U
C22 C 0.1237(2) 0.3725(3) 0.4192(4) 0.0330(11) Uani 1 1 d . U
H22A H 0.124781 0.386990 0.480822 0.040 Uiso 1 1 calc R U
C23 C 0.2425(3) 0.4014(3) 0.4334(4) 0.0379(13) Uani 1 1 d . U
C24 C 0.1226(3) 0.3120(3) 0.1314(4) 0.0417(13) Uani 1 1 d . U
C25 C 0.0793(3) 0.2478(3) 0.1019(4) 0.0613(18) Uani 1 1 d . U
H25A H 0.046024 0.218909 0.142773 0.074 Uiso 1 1 calc R U
C26 C 0.0844(3) 0.2256(3) 0.0129(4) 0.064(2) Uani 1 1 d . U
H26A H 0.053829 0.182641 -0.005738 0.077 Uiso 1 1 calc R U
C27 C 0.1351(3) 0.2674(3) -0.0492(4) 0.0494(15) Uani 1 1 d . U
C28 C 0.1793(3) 0.3324(3) -0.0214(4) 0.0442(14) Uani 1 1 d . U
H28A H 0.213257 0.361137 -0.061390 0.053 Uiso 1 1 calc R U
C29 C 0.1715(3) 0.3531(3) 0.0672(4) 0.0436(14) Uani 1 1 d . U
C30 C 0.1425(4) 0.2433(3) -0.1448(4) 0.0553(16) Uani 1 1 d . U

loop_
_atom_site_aniso_label
_atom_site_aniso_U_11
_atom_site_aniso_U_22
_atom_site_aniso_U_33
_atom_site_aniso_U_23
_atom_site_aniso_U_13
_atom_site_aniso_U_12
Pr1 0.02990(16) 0.02552(15) 0.02055(15) -0.00203(11) 0.00638(11) 0.00593(12)
Pr2 0.03220(17) 0.03064(16) 0.02458(16) -0.00549(12) -0.00878(12) 0.01150(13)
O1 0.058(3) 0.035(2) 0.042(2) 0.0066(18) 0.028(2) 0.0091(19)
O2 0.075(3) 0.038(2) 0.030(2) -0.0118(18) 0.011(2) 0.005(2)
O3 0.074(3) 0.049(2) 0.034(2) 0.0048(18) 0.003(2) 0.039(2)
O4 0.039(2) 0.046(2) 0.0252(18) 0.0081(16) 0.0018(16) 0.0185(18)
O5 0.070(3) 0.067(3) 0.037(2) 0.005(2) 0.016(2) 0.048(2)
O6 0.096(3) 0.073(3) 0.037(2) 0.012(2) 0.023(2) 0.067(3)
O7 0.121(4) 0.040(3) 0.052(3) -0.014(2) -0.014(3) 0.038(3)
O8 0.067(3) 0.075(3) 0.044(2) -0.023(2) -0.026(2) 0.037(3)
O9 0.036(2) 0.073(3) 0.0268(19) -0.0136(18) -0.0034(16) 0.026(2)
O10 0.0233(18) 0.0354(19) 0.041(2) -0.0068(16) -0.0069(15) 0.0105(16)
O11 0.033(2) 0.054(2) 0.0283(19) -0.0012(17) -0.0060(15) 0.0220(18)
O12 0.038(2) 0.102(4) 0.036(2) -0.018(2) -0.0074(18) 0.036(2)
O13 0.125(5) 0.052(3) 0.067(3) -0.014(3) 0.042(3) 0.013(3)
O14 0.071(3) 0.049(2) 0.039(2) 0.0071(19) 0.024(2) 0.032(2)
O15 0.096(4) 0.065(3) 0.072(3) -0.007(3) 0.004(3) 0.039(3)
O16 0.091(3) 0.113(4) 0.119(4) -0.024(3) 0.020(3) 0.033(3)
O17 0.102(4) 0.040(3) 0.086(4) 0.002(2) 0.008(3) 0.024(3)
O18 0.118(4) 0.074(3) 0.060(3) -0.004(3) -0.026(3) 0.063(3)
O19 0.064(3) 0.053(3) 0.078(3) -0.018(2) -0.003(2) 0.027(2)
O20 0.041(3) 0.065(3) 0.117(4) -0.020(3) 0.032(3) 0.009(2)
N1 0.045(3) 0.042(3) 0.039(3) -0.011(2) -0.001(2) 0.021(2)
N2 0.052(3) 0.063(4) 0.057(4) -0.005(3) 0.005(3) 0.018(3)
C1 0.043(3) 0.028(3) 0.021(2) 0.001(2) 0.007(2) 0.012(2)
C2 0.035(3) 0.027(3) 0.027(3) -0.002(2) 0.006(2) 0.010(2)
C3 0.050(3) 0.029(3) 0.027(3) 0.003(2) 0.010(2) 0.012(3)
C4 0.052(3) 0.035(3) 0.024(3) 0.004(2) 0.013(2) 0.015(3)
C5 0.042(3) 0.036(3) 0.024(2) 0.001(2) 0.006(2) 0.025(2)
C6 0.038(3) 0.032(3) 0.021(2) -0.002(2) 0.000(2) 0.020(2)
C7 0.036(3) 0.027(3) 0.023(2) 0.001(2) 0.002(2) 0.012(2)
C8 0.037(3) 0.038(3) 0.022(2) 0.002(2) 0.007(2) 0.018(2)
C9 0.044(3) 0.042(3) 0.021(2) 0.002(2) 0.009(2) 0.029(3)
C10 0.033(3) 0.045(3) 0.020(2) 0.003(2) 0.002(2) 0.020(2)
C11 0.040(3) 0.062(4) 0.019(2) 0.009(2) 0.012(2) 0.034(3)
C12 0.044(3) 0.053(3) 0.029(3) 0.005(2) 0.010(2) 0.035(3)
C13 0.055(4) 0.055(4) 0.025(3) 0.012(2) 0.014(2) 0.038(3)
C14 0.049(3) 0.062(4) 0.029(3) -0.003(3) 0.008(3) 0.035(3)
C15 0.029(3) 0.045(3) 0.026(3) 0.005(2) 0.001(2) 0.014(3)
C16 0.029(3) 0.038(3) 0.032(3) -0.001(2) -0.004(2) 0.012(2)
C17 0.030(3) 0.037(3) 0.022(2) 0.001(2) -0.002(2) 0.016(2)
C18 0.032(3) 0.049(3) 0.023(2) -0.001(2) -0.002(2) 0.014(3)
C19 0.031(3) 0.054(3) 0.023(3) -0.006(2) -0.003(2) 0.019(3)
C20 0.035(3) 0.064(4) 0.028(3) -0.004(3) -0.002(2) 0.025(3)
C21 0.030(3) 0.048(3) 0.025(3) -0.002(2) -0.002(2) 0.020(3)
C22 0.031(3) 0.044(3) 0.024(3) 0.000(2) -0.003(2) 0.019(2)
C23 0.036(3) 0.056(4) 0.028(3) -0.003(3) -0.001(2) 0.027(3)
C24 0.033(3) 0.058(3) 0.031(3) -0.009(2) -0.002(2) 0.021(3)
C25 0.056(4) 0.058(4) 0.043(3) -0.004(3) 0.016(3) 0.009(3)
C26 0.065(4) 0.052(4) 0.041(3) -0.007(3) 0.012(3) 0.005(3)
C27 0.054(4) 0.051(3) 0.033(3) -0.001(3) 0.014(3) 0.018(3)
C28 0.041(3) 0.050(3) 0.034(3) 0.007(2) 0.012(3) 0.017(3)
C29 0.042(3) 0.052(3) 0.031(3) -0.010(2) -0.002(2) 0.020(3)
C30 0.070(4) 0.062(4) 0.037(3) -0.003(3) 0.008(3) 0.036(4)

loop_
_atom_type_symbol
_atom_type_description
_atom_type_scat_dispersion_real
_atom_type_scat_dispersion_imag
_atom_type_scat_source
C C 0.0033 0.0016 'International Tables Vol C Tables 4.2.6.8 and 6.1.1.4'
H H 0.0000 0.0000 'International Tables Vol C Tables 4.2.6.8 and 6.1.1.4'
N N 0.0061 0.0033 'International Tables Vol C Tables 4.2.6.8 and 6.1.1.4'
O O 0.0106 0.0060 'International Tables Vol C Tables 4.2.6.8 and 6.1.1.4'
Pr Pr -0.2180 2.8214 'International Tables Vol C Tables 4.2.6.8 and 6.1.1.4'

loop_
_geom_angle_atom_site_label_1
_geom_angle_atom_site_label_2
_geom_angle_atom_site_label_3
_geom_angle
_geom_angle_site_symmetry_1
_geom_angle_site_symmetry_3
O2 Pr1 O1 96.02(14) 4_566 .
O2 Pr1 O4 161.78(15) 4_566 4_565
O1 Pr1 O4 78.34(13) . 4_565
O2 Pr1 O20 89.23(16) 4_566 .
O1 Pr1 O20 138.71(17) . .
O4 Pr1 O20 84.07(16) 4_565 .
O2 Pr1 O12 75.09(14) 4_566 6_556
O1 Pr1 O12 146.47(15) . 6_556
O4 Pr1 O12 118.88(12) 4_565 6_556
O20 Pr1 O12 74.32(17) . 6_556
O2 Pr1 O9 75.58(14) 4_566 .
O1 Pr1 O9 70.31(14) . .
O4 Pr1 O9 117.63(12) 4_565 .
O20 Pr1 O9 149.42(16) . .
O12 Pr1 O9 76.16(14) 6_556 .
O2 Pr1 O19 72.56(16) 4_566 .
O1 Pr1 O19 72.72(14) . .
O4 Pr1 O19 89.22(14) 4_565 .
O20 Pr1 O19 69.96(15) . .
O12 Pr1 O19 131.37(15) 6_556 .
O9 Pr1 O19 127.42(14) . .
O2 Pr1 O10 125.25(14) 4_566 .
O1 Pr1 O10 70.35(12) . .
O4 Pr1 O10 69.51(11) 4_565 .
O20 Pr1 O10 136.15(13) . .
O12 Pr1 O10 88.27(13) 6_556 .
O9 Pr1 O10 49.72(11) . .
O19 Pr1 O10 140.26(13) . .
O2 Pr1 O11 124.00(12) 4_566 6_556
O1 Pr1 O11 132.74(12) . 6_556
O4 Pr1 O11 69.81(11) 4_565 6_556
O20 Pr1 O11 72.07(13) . 6_556
O12 Pr1 O11 49.28(12) 6_556 6_556
O9 Pr1 O11 94.41(12) . 6_556
O19 Pr1 O11 138.13(13) . 6_556
O10 Pr1 O11 66.28(11) . 6_556
O2 Pr1 C16 100.56(15) 4_566 .
O1 Pr1 C16 65.26(14) . .
O4 Pr1 C16 92.84(13) 4_565 .
O20 Pr1 C16 153.44(15) . .
O12 Pr1 C16 84.35(15) 6_556 .
O9 Pr1 C16 25.05(12) . .
O19 Pr1 C16 136.50(14) . .
O10 Pr1 C16 24.99(11) . .
O11 Pr1 C16 82.08(13) 6_556 .
O2 Pr1 C23 98.49(14) 4_566 6_556
O1 Pr1 C23 148.63(15) . 6_556
O4 Pr1 C23 94.96(13) 4_565 6_556
O20 Pr1 C23 69.31(16) . 6_556
O12 Pr1 C23 23.92(13) 6_556 6_556
O9 Pr1 C23 86.60(15) . 6_556
O19 Pr1 C23 138.35(15) . 6_556
O10 Pr1 C23 78.56(13) . 6_556
O11 Pr1 C23 25.54(12) 6_556 6_556
C16 Pr1 C23 84.76(15) . 6_556
O2 Pr1 Pr2 151.27(12) 4_566 .
O1 Pr1 Pr2 95.45(9) . .
O4 Pr1 Pr2 46.92(9) 4_565 .
O20 Pr1 Pr2 99.24(11) . .
O12 Pr1 Pr2 80.84(9) 6_556 .
O9 Pr1 Pr2 83.69(9) . .
O19 Pr1 Pr2 136.12(11) . .
O10 Pr1 Pr2 37.46(7) . .
O11 Pr1 Pr2 37.45(7) 6_556 .
C16 Pr1 Pr2 61.17(10) . .
C23 Pr1 Pr2 60.10(10) 6_556 .
O14 Pr2 O17 86.05(17) 6 .
O14 Pr2 O11 154.54(13) 6 6_556
O17 Pr2 O11 91.84(14) . 6_556
O14 Pr2 O10 93.57(13) 6 .
O17 Pr2 O10 141.91(15) . .
O11 Pr2 O10 72.72(11) 6_556 .
O14 Pr2 O3 83.95(14) 6 4_565
O17 Pr2 O3 142.77(15) . 4_565
O11 Pr2 O3 111.69(12) 6_556 4_565
O10 Pr2 O3 74.60(13) . 4_565
O14 Pr2 O18 79.01(16) 6 .
O17 Pr2 O18 70.07(17) . .
O11 Pr2 O18 76.44(15) 6_556 .
O10 Pr2 O18 72.48(14) . .
O3 Pr2 O18 141.63(16) 4_565 .
O14 Pr2 O5 129.29(13) 6 6
O17 Pr2 O5 74.96(17) . 6
O11 Pr2 O5 74.00(12) 6_556 6
O10 Pr2 O5 129.65(12) . 6
O3 Pr2 O5 84.04(14) 4_565 6
O18 Pr2 O5 132.80(16) . 6
O14 Pr2 O6 78.05(13) 6 6
O17 Pr2 O6 70.69(17) . 6
O11 Pr2 O6 125.04(13) 6_556 6
O10 Pr2 O6 146.38(14) . 6
O3 Pr2 O6 72.17(15) 4_565 6
O18 Pr2 O6 135.44(16) . 6
O5 Pr2 O6 51.39(12) 6 6
O14 Pr2 C14 103.33(15) 6 6
O17 Pr2 C14 72.33(18) . 6
O11 Pr2 C14 100.14(14) 6_556 6
O10 Pr2 C14 143.48(14) . 6
O3 Pr2 C14 75.29(15) 4_565 6
O18 Pr2 C14 142.08(17) . 6
O5 Pr2 C14 26.18(14) 6 6
O6 Pr2 C14 25.28(14) 6 6
O14 Pr2 O4 128.89(13) 6 4_565
O17 Pr2 O4 139.95(15) . 4_565
O11 Pr2 O4 65.01(10) 6_556 4_565
O10 Pr2 O4 64.49(10) . 4_565
O3 Pr2 O4 46.88(11) 4_565 4_565
O18 Pr2 O4 128.46(13) . 4_565
O5 Pr2 O4 67.59(12) 6 4_565
O6 Pr2 O4 95.46(13) 6 4_565
C14 Pr2 O4 79.88(14) 6 4_565
O14 Pr2 C15 105.99(15) 6 4_565
O17 Pr2 C15 147.41(16) . 4_565
O11 Pr2 C15 89.28(13) 6_556 4_565
O10 Pr2 C15 68.85(12) . 4_565
O3 Pr2 C15 22.61(12) 4_565 4_565
O18 Pr2 C15 141.21(15) . 4_565
O5 Pr2 C15 74.08(14) 6 4_565
O6 Pr2 C15 82.12(15) 6 4_565
C14 Pr2 C15 75.41(15) 6 4_565
O4 Pr2 C15 24.31(11) 4_565 4_565
O14 Pr2 Pr1 133.68(10) 6 .
O17 Pr2 Pr1 133.20(12) . .
O11 Pr2 Pr1 41.42(8) 6_556 .
O10 Pr2 Pr1 41.11(8) . .
O3 Pr2 Pr1 75.92(9) 4_565 .
O18 Pr2 Pr1 91.56(11) . .
O5 Pr2 Pr1 89.91(9) 6 .
O6 Pr2 Pr1 131.29(11) 6 .
C14 Pr2 Pr1 110.93(12) 6 .
O4 Pr2 Pr1 36.99(7) 4_565 .
C15 Pr2 Pr1 56.64(10) 4_565 .
C1 O1 Pr1 153.7(4) . .
C1 O2 Pr1 151.1(4) . 4_566
C15 O3 Pr2 106.8(3) . 4_565
C15 O4 Pr1 136.2(3) . 4_565
C15 O4 Pr2 84.4(3) . 4_565
Pr1 O4 Pr2 96.09(11) 4_565 4_565
C14 O5 Pr2 93.3(3) . 5
C14 O6 Pr2 94.2(3) . 5
C16 O9 Pr1 97.6(3) . .
C16 O10 Pr2 154.4(3) . .
C16 O10 Pr1 91.0(3) . .
Pr2 O10 Pr1 101.44(11) . .
C23 O11 Pr2 144.6(4) . 5_556
C23 O11 Pr1 90.0(3) . 5_556
Pr2 O11 Pr1 101.13(11) 5_556 5_556
C23 O12 Pr1 99.6(3) . 5_556
C30 O14 Pr2 149.2(4) . 5
O7 N1 O8 124.0(5) . .
O7 N1 C6 117.3(5) . .
O8 N1 C6 118.6(5) . .
O16 N2 O15 124.2(7) . .
O16 N2 C29 116.0(6) . .
O15 N2 C29 119.8(6) . .
O1 C1 O2 122.7(5) . .
O1 C1 C2 118.4(4) . .
O2 C1 C2 118.7(4) . .
C3 C2 C7 118.7(5) . .
C3 C2 C1 121.8(4) . .
C7 C2 C1 119.5(4) . .
C2 C3 C4 121.0(5) . .
C5 C4 C3 121.2(5) . .
C4 C5 C6 116.3(4) . .
C4 C5 C8 119.5(5) . .
C6 C5 C8 124.2(4) . .
C7 C6 C5 123.2(4) . .
C7 C6 N1 116.7(4) . .
C5 C6 N1 120.0(4) . .
C6 C7 C2 119.4(5) . .
C13 C8 C9 119.5(4) . .
C13 C8 C5 121.9(5) . .
C9 C8 C5 118.6(4) . .
C8 C9 C10 120.4(5) . .
C11 C10 C9 119.3(5) . .
C11 C10 C15 121.6(4) . .
C9 C10 C15 119.1(5) . .
C10 C11 C12 120.7(5) . .
C13 C12 C11 119.9(5) . .
C13 C12 C14 118.2(5) . .
C11 C12 C14 121.8(5) . .
C12 C13 C8 120.2(5) . .
O6 C14 O5 120.7(5) . .
O6 C14 C12 119.8(5) . .
O5 C14 C12 119.4(5) . .
O6 C14 Pr2 60.5(3) . 5
O5 C14 Pr2 60.5(3) . 5
C12 C14 Pr2 173.7(4) . 5
O3 C15 O4 121.8(5) . .
O3 C15 C10 120.2(4) . .
O4 C15 C10 118.0(5) . .
O3 C15 Pr2 50.6(3) . 4_565
O4 C15 Pr2 71.3(3) . 4_565
C10 C15 Pr2 170.0(4) . 4_565
O10 C16 O9 120.1(5) . .
O10 C16 C17 120.4(5) . .
O9 C16 C17 119.4(4) . .
O10 C16 Pr1 64.0(3) . .
O9 C16 Pr1 57.3(3) . .
C17 C16 Pr1 165.4(4) . .
C18 C17 C22 120.3(5) . .
C18 C17 C16 120.4(4) . .
C22 C17 C16 119.3(4) . .
C17 C18 C19 120.4(5) . .
C20 C19 C18 118.3(5) . .
C20 C19 C24 119.0(5) . .
C18 C19 C24 122.7(5) . .
C19 C20 C21 122.3(5) . .
C22 C21 C20 118.5(5) . .
C22 C21 C23 122.0(5) . .
C20 C21 C23 119.5(5) . .
C17 C22 C21 120.1(5) . .
O12 C23 O11 120.2(5) . .
O12 C23 C21 120.7(5) . .
O11 C23 C21 119.1(5) . .
O12 C23 Pr1 56.5(3) . 5_556
O11 C23 Pr1 64.5(3) . 5_556
C21 C23 Pr1 170.4(4) . 5_556
C25 C24 C29 116.7(5) . .
C25 C24 C19 120.4(5) . .
C29 C24 C19 122.4(5) . .
C24 C25 C26 121.5(6) . .
C25 C26 C27 120.5(6) . .
C28 C27 C26 119.0(5) . .
C28 C27 C30 119.9(5) . .
C26 C27 C30 121.1(6) . .
C29 C28 C27 118.6(5) . .
C28 C29 C24 123.5(5) . .
C28 C29 N2 115.9(5) . .
C24 C29 N2 120.2(5) . .
O13 C30 O14 123.6(6) . .
O13 C30 C27 118.3(6) . .
O14 C30 C27 118.0(6) . .

loop_
_geom_bond_atom_site_label_1
_geom_bond_atom_site_label_2
_geom_bond_distance
_geom_bond_site_symmetry_2
Pr1 O2 2.370(4) 4_566
Pr1 O1 2.380(3) .
Pr1 O4 2.421(3) 4_565
Pr1 O20 2.498(4) .
Pr1 O12 2.528(4) 6_556
Pr1 O9 2.536(4) .
Pr1 O19 2.576(4) .
Pr1 O10 2.685(3) .
Pr1 O11 2.698(3) 6_556
Pr1 C16 2.986(5) .
Pr1 C23 2.990(5) 6_556
Pr1 Pr2 4.0021(4) .
Pr2 O14 2.346(4) 6
Pr2 O17 2.473(4) .
Pr2 O11 2.480(3) 6_556
Pr2 O10 2.483(3) .
Pr2 O3 2.492(4) 4_565
Pr2 O18 2.522(4) .
Pr2 O5 2.530(4) 6
Pr2 O6 2.533(4) 6
Pr2 C14 2.901(6) 6
Pr2 O4 2.940(4) 4_565
Pr2 C15 3.088(6) 4_565
O1 C1 1.229(6) .
O2 C1 1.247(6) .
O3 C15 1.240(6) .
O4 C15 1.277(6) .
O5 C14 1.282(6) .
O6 C14 1.243(7) .
O7 N1 1.206(6) .
O8 N1 1.217(6) .
O9 C16 1.276(6) .
O10 C16 1.262(6) .
O11 C23 1.289(6) .
O12 C23 1.230(6) .
O13 C30 1.251(8) .
O14 C30 1.283(7) .
O15 N2 1.197(7) .
O16 N2 1.192(8) .
N1 C6 1.488(6) .
N2 C29 1.465(8) .
C1 C2 1.497(7) .
C2 C3 1.378(7) .
C2 C7 1.393(7) .
C3 C4 1.391(7) .
C4 C5 1.383(7) .
C5 C6 1.403(7) .
C5 C8 1.506(6) .
C6 C7 1.363(6) .
C8 C13 1.390(7) .
C8 C9 1.396(7) .
C9 C10 1.396(6) .
C10 C11 1.382(7) .
C10 C15 1.483(7) .
C11 C12 1.390(7) .
C12 C13 1.388(7) .
C12 C14 1.495(7) .
C16 C17 1.493(7) .
C17 C18 1.391(7) .
C17 C22 1.392(7) .
C18 C19 1.406(7) .
C19 C20 1.380(7) .
C19 C24 1.494(7) .
C20 C21 1.403(7) .
C21 C22 1.396(7) .
C21 C23 1.470(7) .
C24 C25 1.385(8) .
C24 C29 1.395(8) .
C25 C26 1.387(8) .
C26 C27 1.402(8) .
C27 C28 1.394(8) .
C27 C30 1.505(8) .
C28 C29 1.386(7) .
